data_7713885
loop_
_publ_author_name
'Brouillet, Etienne Volcan'
'Brown, Scott'
'Kennedy, Alan'
'Rae, Annabel'
'Walton, Heather'
'Robertson, Stuart Duncan'

_publ_section_title
;
 Atom economic access to cationic magnesium complexes
;
_journal_name_full 'Dalton Transactions'
_journal_paper_doi 10.1039/D3DT02669H
_journal_year 2023
_chemical_formula_sum 'C37 H53 Mg N3 O'
_chemical_formula_weight 580.13
_chemical_properties_physical Air-sensitive,Moisture-sensitive,Oxygen-sensitive
_space_group_crystal_system monoclinic
_space_group_IT_number 14
_space_group_name_Hall '-P 2yn'
_space_group_name_H-M_alt 'P 1 21/n 1'
_atom_sites_solution_hydrogens mixed
_audit_creation_method SHELXL-2018/3
_audit_update_record
;
2021-03-26 deposited with the CCDC.	2023-09-01 downloaded from the CCDC.
;
_cell_angle_alpha 90
_cell_angle_beta 105.9240(10)
_cell_angle_gamma 90
_cell_formula_units_Z 4
_cell_length_a 10.81310(10)
_cell_length_b 19.0170(3)
_cell_length_c 17.3003(2)
_cell_measurement_reflns_used 14845
_cell_measurement_temperature 123(2)
_cell_measurement_theta_max 73.0100
_cell_measurement_theta_min 4.3390
_cell_volume 3420.99(8)
_computing_cell_refinement CrysalisPro
_computing_data_collection CrysalisPro
_computing_data_reduction CrysalisPro
_computing_publication_material 'SHELXL in WINGX'
_computing_structure_refinement 'SHELXL-2018/3 (Sheldrick, 2018)'
_computing_structure_solution SIR92
_diffrn_ambient_temperature 123(2)
_diffrn_measured_fraction_theta_full 0.999
_diffrn_measured_fraction_theta_max 0.989
_diffrn_measurement_device_type 'Oxford Diffraction Gemini S'
_diffrn_measurement_method 'omega scans'
_diffrn_radiation_type CuK\a
_diffrn_radiation_wavelength 1.54184
_diffrn_reflns_av_R_equivalents 0.0228
_diffrn_reflns_av_unetI/netI 0.0140
_diffrn_reflns_Laue_measured_fraction_full 0.999
_diffrn_reflns_Laue_measured_fraction_max 0.989
_diffrn_reflns_limit_h_max 12
_diffrn_reflns_limit_h_min -13
_diffrn_reflns_limit_k_max 17
_diffrn_reflns_limit_k_min -23
_diffrn_reflns_limit_l_max 21
_diffrn_reflns_limit_l_min -21
_diffrn_reflns_number 28308
_diffrn_reflns_point_group_measured_fraction_full 0.999
_diffrn_reflns_point_group_measured_fraction_max 0.989
_diffrn_reflns_theta_full 70.000
_diffrn_reflns_theta_max 73.074
_diffrn_reflns_theta_min 3.530
_diffrn_source 'sealed tube'
_exptl_absorpt_coefficient_mu 0.677
_exptl_absorpt_correction_T_max 1.00000
_exptl_absorpt_correction_T_min 0.26825
_exptl_absorpt_correction_type multi-scan
_exptl_absorpt_process_details
;
CrysAlisPro, Agilent Technologies,
Version 1.171.37.35 (release 13-08-2014 CrysAlis171 .NET)
(compiled Aug 13 2014,18:06:01)
Empirical absorption correction using spherical harmonics,
 implemented in SCALE3 ABSPACK scaling algorithm.
;
_exptl_crystal_colour colourless
_exptl_crystal_density_diffrn 1.126
_exptl_crystal_description fragment
_exptl_crystal_F_000 1264
_exptl_crystal_size_max 0.150
_exptl_crystal_size_mid 0.150
_exptl_crystal_size_min 0.100
_refine_diff_density_max 0.311
_refine_diff_density_min -0.212
_refine_diff_density_rms 0.041
_refine_ls_extinction_method none
_refine_ls_goodness_of_fit_ref 1.028
_refine_ls_hydrogen_treatment mixed
_refine_ls_matrix_type full
_refine_ls_number_parameters 393
_refine_ls_number_reflns 6765
_refine_ls_number_restraints 0
_refine_ls_restrained_S_all 1.028
_refine_ls_R_factor_all 0.0441
_refine_ls_R_factor_gt 0.0417
_refine_ls_shift/su_max 0.001
_refine_ls_shift/su_mean 0.000
_refine_ls_structure_factor_coef Fsqd
_refine_ls_weighting_details 'w=1/[\s^2^(Fo^2^)+(0.0641P)^2^+1.2641P] where P=(Fo^2^+2Fc^2^)/3'
_refine_ls_weighting_scheme calc
_refine_ls_wR_factor_gt 0.1125
_refine_ls_wR_factor_ref 0.1148
_reflns_Friedel_coverage 0.000
_reflns_number_gt 6299
_reflns_number_total 6765
_reflns_threshold_expression 'I > 2\s(I)'
_cod_data_source_file d3dt02669h2.cif
_cod_data_source_block evb233
_cod_original_sg_symbol_H-M 'P 21/n'
_cod_database_code 7713885
_shelx_shelxl_version_number 2018/3
_shelx_space_group_comment
;
The symmetry employed for this shelxl refinement is uniquely defined
by the following loop, which should always be used as a source of
symmetry information in preference to the above space-group names.
They are only intended as comments.
;

loop_
_space_group_symop_operation_xyz
'x, y, z'
'-x+1/2, y+1/2, -z+1/2'
'-x, -y, -z'
'x-1/2, -y-1/2, z-1/2'

loop_
_atom_site_label
_atom_site_type_symbol
_atom_site_fract_x
_atom_site_fract_y
_atom_site_fract_z
_atom_site_U_iso_or_equiv
_atom_site_adp_type
_atom_site_occupancy
_atom_site_site_symmetry_order
_atom_site_calc_flag
_atom_site_refinement_flags_posn
_atom_site_refinement_flags_adp
_atom_site_refinement_flags_occupancy
_atom_site_disorder_assembly
_atom_site_disorder_group
Mg1 Mg 0.30638(4) 0.75213(2) 0.49440(2) 0.02000(11) Uani 1 1 d . . . . .
O1 O 0.31045(8) 0.75924(5) 0.37848(5) 0.0286(2) Uani 1 1 d . . . . .
N1 N 0.49473(10) 0.75234(5) 0.55116(6) 0.0261(2) Uani 1 1 d . . . . .
N2 N 0.18244(9) 0.82631(5) 0.51253(6) 0.0202(2) Uani 1 1 d . . . . .
N3 N 0.18876(9) 0.66938(5) 0.49824(6) 0.0212(2) Uani 1 1 d . . . . .
C1 C 0.57247(13) 0.70031(8) 0.53580(8) 0.0331(3) Uani 1 1 d . . . . .
H1 H 0.544595 0.653982 0.519121 0.040 Uiso 1 1 calc R U . . .
C2 C 0.69558(14) 0.72415(10) 0.54774(9) 0.0445(4) Uani 1 1 d . . . . .
H2 H 0.766985 0.698200 0.541015 0.053 Uiso 1 1 calc R U . . .
C3 C 0.69548(15) 0.79416(10) 0.57176(11) 0.0492(4) Uani 1 1 d . . . . .
H3 H 0.767074 0.825184 0.584612 0.059 Uiso 1 1 calc R U . . .
C4 C 0.57161(14) 0.80974(8) 0.57329(9) 0.0358(3) Uani 1 1 d . . . . .
H4 H 0.543947 0.854057 0.587685 0.043 Uiso 1 1 calc R U . . .
C5 C 0.22290(11) 0.89336(6) 0.54984(7) 0.0213(2) Uani 1 1 d . . . . .
C6 C 0.24135(11) 0.90028(6) 0.63333(7) 0.0239(3) Uani 1 1 d . . . . .
C7 C 0.22345(13) 0.83866(7) 0.68531(7) 0.0286(3) Uani 1 1 d . . . . .
H7 H 0.192349 0.797590 0.649098 0.034 Uiso 1 1 calc R U . . .
C8 C 0.35289(18) 0.81867(9) 0.74329(10) 0.0489(4) Uani 1 1 d . . . . .
H8A H 0.412379 0.804115 0.712575 0.073 Uiso 1 1 calc R U . . .
H8B H 0.340624 0.779764 0.777603 0.073 Uiso 1 1 calc R U . . .
H8C H 0.388592 0.859307 0.776846 0.073 Uiso 1 1 calc R U . . .
C9 C 0.1239(2) 0.85382(9) 0.73057(12) 0.0565(5) Uani 1 1 d . . . . .
H9A H 0.153247 0.893220 0.767585 0.085 Uiso 1 1 calc R U . . .
H9B H 0.112704 0.812041 0.761113 0.085 Uiso 1 1 calc R U . . .
H9C H 0.041757 0.865973 0.692168 0.085 Uiso 1 1 calc R U . . .
C10 C 0.28217(12) 0.96484(7) 0.66961(7) 0.0274(3) Uani 1 1 d . . . . .
H10 H 0.293591 0.970134 0.725743 0.033 Uiso 1 1 calc R U . . .
C11 C 0.30631(12) 1.02120(7) 0.62566(8) 0.0281(3) Uani 1 1 d . . . . .
H11 H 0.333544 1.064882 0.651344 0.034 Uiso 1 1 calc R U . . .
C12 C 0.29067(12) 1.01375(7) 0.54413(8) 0.0263(3) Uani 1 1 d . . . . .
H12 H 0.308604 1.052462 0.514221 0.032 Uiso 1 1 calc R U . . .
C13 C 0.24894(11) 0.95033(6) 0.50483(7) 0.0234(2) Uani 1 1 d . . . . .
C14 C 0.23610(13) 0.94497(7) 0.41548(7) 0.0275(3) Uani 1 1 d . . . . .
H14 H 0.203997 0.896786 0.397178 0.033 Uiso 1 1 calc R U . . .
C15 C 0.14005(15) 0.99865(8) 0.36646(8) 0.0351(3) Uani 1 1 d . . . . .
H15A H 0.057088 0.993260 0.378460 0.053 Uiso 1 1 calc R U . . .
H15B H 0.128869 0.990635 0.308995 0.053 Uiso 1 1 calc R U . . .
H15C H 0.172859 1.046329 0.380646 0.053 Uiso 1 1 calc R U . . .
C16 C 0.36761(15) 0.95441(8) 0.39994(9) 0.0389(3) Uani 1 1 d . . . . .
H16A H 0.399606 1.001961 0.415792 0.058 Uiso 1 1 calc R U . . .
H16B H 0.359552 0.947503 0.342638 0.058 Uiso 1 1 calc R U . . .
H16C H 0.427986 0.919836 0.431445 0.058 Uiso 1 1 calc R U . . .
C17 C 0.05664(11) 0.81272(6) 0.48844(7) 0.0215(2) Uani 1 1 d . . . . .
C18 C -0.03858(12) 0.87151(7) 0.48550(8) 0.0296(3) Uani 1 1 d . . . . .
H18A H -0.028168 0.889869 0.539843 0.044 Uiso 1 1 calc R U . . .
H18B H -0.126231 0.853516 0.463983 0.044 Uiso 1 1 calc R U . . .
H18C H -0.023083 0.909283 0.450759 0.044 Uiso 1 1 calc R U . . .
C19 C 0.00318(12) 0.74570(6) 0.46619(7) 0.0233(3) Uani 1 1 d . . . . .
C20 C 0.06214(11) 0.67900(6) 0.47806(7) 0.0222(2) Uani 1 1 d . . . . .
C21 C -0.02796(12) 0.61678(7) 0.46955(8) 0.0291(3) Uani 1 1 d . . . . .
H21A H -0.014171 0.584801 0.428270 0.044 Uiso 1 1 calc R U . . .
H21B H -0.117178 0.633389 0.453866 0.044 Uiso 1 1 calc R U . . .
H21C H -0.010861 0.591871 0.520993 0.044 Uiso 1 1 calc R U . . .
C22 C 0.23985(11) 0.59991(6) 0.51871(8) 0.0237(2) Uani 1 1 d . . . . .
C23 C 0.29280(11) 0.58346(6) 0.60083(8) 0.0255(3) Uani 1 1 d . . . . .
C24 C 0.29208(12) 0.63710(7) 0.66611(7) 0.0261(3) Uani 1 1 d . . . . .
H24 H 0.311232 0.684087 0.646131 0.031 Uiso 1 1 calc R U . . .
C25 C 0.15992(13) 0.64227(8) 0.68256(8) 0.0324(3) Uani 1 1 d . . . . .
H25A H 0.134668 0.595878 0.697657 0.049 Uiso 1 1 calc R U . . .
H25B H 0.096160 0.658691 0.634011 0.049 Uiso 1 1 calc R U . . .
H25C H 0.164540 0.675558 0.726508 0.049 Uiso 1 1 calc R U . . .
C26 C 0.39527(14) 0.62270(8) 0.74505(8) 0.0341(3) Uani 1 1 d . . . . .
H26A H 0.374198 0.579302 0.769243 0.051 Uiso 1 1 calc R U . . .
H26B H 0.398436 0.662023 0.782154 0.051 Uiso 1 1 calc R U . . .
H26C H 0.479150 0.617557 0.734235 0.051 Uiso 1 1 calc R U . . .
C27 C 0.34520(13) 0.51679(7) 0.62075(8) 0.0322(3) Uani 1 1 d . . . . .
H27 H 0.379976 0.504706 0.675723 0.039 Uiso 1 1 calc R U . . .
C28 C 0.34757(14) 0.46783(7) 0.56203(9) 0.0356(3) Uani 1 1 d . . . . .
H28 H 0.382563 0.422387 0.576856 0.043 Uiso 1 1 calc R U . . .
C29 C 0.29924(13) 0.48497(7) 0.48215(9) 0.0334(3) Uani 1 1 d . . . . .
H29 H 0.303073 0.451384 0.442232 0.040 Uiso 1 1 calc R U . . .
C30 C 0.24462(12) 0.55085(7) 0.45864(8) 0.0270(3) Uani 1 1 d . . . . .
C31 C 0.19607(13) 0.56781(7) 0.36960(8) 0.0311(3) Uani 1 1 d . . . . .
H31 H 0.147145 0.613016 0.363994 0.037 Uiso 1 1 calc R U . . .
C32 C 0.10477(16) 0.51098(9) 0.32287(10) 0.0472(4) Uani 1 1 d . . . . .
H32A H 0.068715 0.526306 0.267135 0.071 Uiso 1 1 calc R U . . .
H32B H 0.034915 0.503331 0.347978 0.071 Uiso 1 1 calc R U . . .
H32C H 0.152414 0.467021 0.323670 0.071 Uiso 1 1 calc R U . . .
C33 C 0.30900(16) 0.57839(9) 0.33329(9) 0.0423(4) Uani 1 1 d . . . . .
H33A H 0.366316 0.614871 0.363462 0.063 Uiso 1 1 calc R U . . .
H33B H 0.276282 0.592873 0.277003 0.063 Uiso 1 1 calc R U . . .
H33C H 0.356634 0.534181 0.336193 0.063 Uiso 1 1 calc R U . . .
C34 C 0.42300(13) 0.77120(8) 0.34892(8) 0.0334(3) Uani 1 1 d . . . . .
H34A H 0.474475 0.727615 0.353071 0.040 Uiso 1 1 calc R U . . .
H34B H 0.478040 0.808558 0.380591 0.040 Uiso 1 1 calc R U . . .
C35 C 0.37190(15) 0.79343(11) 0.26183(9) 0.0477(4) Uani 1 1 d . . . . .
H35A H 0.380717 0.754820 0.225322 0.057 Uiso 1 1 calc R U . . .
H35B H 0.418733 0.835156 0.250422 0.057 Uiso 1 1 calc R U . . .
C36 C 0.22994(13) 0.81082(8) 0.25153(8) 0.0356(3) Uani 1 1 d . . . . .
H36A H 0.218639 0.860518 0.265219 0.043 Uiso 1 1 calc R U . . .
H36B H 0.177379 0.801416 0.195941 0.043 Uiso 1 1 calc R U . . .
C37 C 0.19583(13) 0.76149(8) 0.31049(8) 0.0319(3) Uani 1 1 d . . . . .
H37A H 0.121158 0.779396 0.327235 0.038 Uiso 1 1 calc R U . . .
H37B H 0.174975 0.714147 0.286689 0.038 Uiso 1 1 calc R U . . .
H19 H -0.0887(16) 0.7444(7) 0.4487(9) 0.028(4) Uiso 1 1 d . . . . .

loop_
_atom_site_aniso_label
_atom_site_aniso_U_11
_atom_site_aniso_U_22
_atom_site_aniso_U_33
_atom_site_aniso_U_23
_atom_site_aniso_U_13
_atom_site_aniso_U_12
Mg1 0.0192(2) 0.0206(2) 0.0204(2) -0.00084(14) 0.00586(15) 0.00103(14)
O1 0.0228(4) 0.0420(5) 0.0215(4) 0.0012(4) 0.0070(4) 0.0020(4)
N1 0.0232(5) 0.0286(6) 0.0251(5) -0.0012(4) 0.0044(4) 0.0017(4)
N2 0.0220(5) 0.0196(5) 0.0192(5) -0.0007(4) 0.0061(4) 0.0009(4)
N3 0.0224(5) 0.0202(5) 0.0208(5) -0.0011(4) 0.0058(4) 0.0006(4)
C1 0.0334(7) 0.0406(8) 0.0229(6) -0.0027(5) 0.0037(5) 0.0114(6)
C2 0.0314(7) 0.0695(11) 0.0362(8) 0.0150(7) 0.0155(6) 0.0158(7)
C3 0.0283(7) 0.0616(11) 0.0544(10) 0.0232(8) 0.0056(7) -0.0113(7)
C4 0.0341(7) 0.0303(7) 0.0385(8) 0.0047(6) 0.0023(6) -0.0046(6)
C5 0.0193(5) 0.0214(6) 0.0231(6) -0.0010(4) 0.0054(4) 0.0028(4)
C6 0.0238(6) 0.0239(6) 0.0240(6) 0.0001(5) 0.0062(5) 0.0028(5)
C7 0.0400(7) 0.0245(6) 0.0214(6) -0.0007(5) 0.0087(5) -0.0008(5)
C8 0.0602(10) 0.0378(8) 0.0373(8) 0.0114(7) -0.0056(7) -0.0020(7)
C9 0.0818(13) 0.0387(9) 0.0680(12) 0.0079(8) 0.0524(11) 0.0018(9)
C10 0.0300(6) 0.0291(6) 0.0216(6) -0.0034(5) 0.0042(5) 0.0025(5)
C11 0.0293(6) 0.0232(6) 0.0298(6) -0.0061(5) 0.0049(5) -0.0009(5)
C12 0.0274(6) 0.0223(6) 0.0293(6) 0.0018(5) 0.0076(5) 0.0003(5)
C13 0.0226(6) 0.0236(6) 0.0239(6) 0.0001(5) 0.0062(5) 0.0024(4)
C14 0.0354(7) 0.0242(6) 0.0240(6) -0.0002(5) 0.0099(5) -0.0025(5)
C15 0.0448(8) 0.0321(7) 0.0250(6) 0.0028(5) 0.0042(6) -0.0007(6)
C16 0.0432(8) 0.0446(8) 0.0344(7) -0.0019(6) 0.0199(6) -0.0040(6)
C17 0.0226(6) 0.0246(6) 0.0179(5) 0.0016(4) 0.0066(4) 0.0032(4)
C18 0.0233(6) 0.0267(6) 0.0391(7) -0.0010(5) 0.0090(5) 0.0041(5)
C19 0.0196(6) 0.0276(6) 0.0220(6) -0.0008(4) 0.0043(5) 0.0006(4)
C20 0.0229(6) 0.0253(6) 0.0188(5) -0.0026(4) 0.0063(4) -0.0022(5)
C21 0.0250(6) 0.0264(6) 0.0352(7) -0.0023(5) 0.0071(5) -0.0032(5)
C22 0.0211(5) 0.0205(6) 0.0294(6) -0.0006(5) 0.0067(5) -0.0013(4)
C23 0.0234(6) 0.0234(6) 0.0295(6) 0.0012(5) 0.0068(5) -0.0013(5)
C24 0.0293(6) 0.0239(6) 0.0243(6) 0.0029(5) 0.0061(5) -0.0019(5)
C25 0.0341(7) 0.0372(7) 0.0264(6) 0.0002(5) 0.0092(5) 0.0007(6)
C26 0.0349(7) 0.0333(7) 0.0300(7) 0.0011(5) 0.0019(6) -0.0021(6)
C27 0.0330(7) 0.0278(7) 0.0333(7) 0.0049(5) 0.0051(5) 0.0019(5)
C28 0.0367(7) 0.0229(6) 0.0453(8) 0.0030(6) 0.0079(6) 0.0065(5)
C29 0.0327(7) 0.0251(7) 0.0417(8) -0.0075(6) 0.0089(6) 0.0029(5)
C30 0.0237(6) 0.0253(6) 0.0310(7) -0.0037(5) 0.0056(5) -0.0005(5)
C31 0.0326(7) 0.0301(7) 0.0286(7) -0.0077(5) 0.0048(5) 0.0050(5)
C32 0.0466(9) 0.0429(9) 0.0428(8) -0.0176(7) -0.0036(7) 0.0023(7)
C33 0.0458(8) 0.0489(9) 0.0351(8) -0.0032(6) 0.0161(7) 0.0103(7)
C34 0.0267(6) 0.0479(8) 0.0287(7) 0.0024(6) 0.0126(5) 0.0023(6)
C35 0.0389(8) 0.0780(12) 0.0306(7) 0.0114(8) 0.0168(6) 0.0144(8)
C36 0.0351(7) 0.0491(9) 0.0228(6) 0.0022(6) 0.0083(5) 0.0085(6)
C37 0.0271(6) 0.0414(8) 0.0245(6) -0.0016(5) 0.0026(5) 0.0025(5)

loop_
_atom_type_symbol
_atom_type_description
_atom_type_scat_dispersion_real
_atom_type_scat_dispersion_imag
_atom_type_scat_source
Mg Mg 0.1719 0.1771 'International Tables Vol C Tables 4.2.6.8 and 6.1.1.4'
O O 0.0492 0.0322 'International Tables Vol C Tables 4.2.6.8 and 6.1.1.4'
N N 0.0311 0.0180 'International Tables Vol C Tables 4.2.6.8 and 6.1.1.4'
C C 0.0181 0.0091 'International Tables Vol C Tables 4.2.6.8 and 6.1.1.4'
H H 0.0000 0.0000 'International Tables Vol C Tables 4.2.6.8 and 6.1.1.4'

loop_
_geom_angle_atom_site_label_1
_geom_angle_atom_site_label_2
_geom_angle_atom_site_label_3
_geom_angle
_geom_angle_site_symmetry_1
_geom_angle_site_symmetry_3
_geom_angle_publ_flag
N1 Mg1 O1 100.96(4) . . ?
N1 Mg1 N2 123.27(4) . . ?
O1 Mg1 N2 107.57(4) . . ?
N1 Mg1 N3 123.08(5) . . ?
O1 Mg1 N3 105.54(4) . . ?
N2 Mg1 N3 95.01(4) . . ?
C37 O1 C34 108.58(10) . . ?
C37 O1 Mg1 123.88(8) . . ?
C34 O1 Mg1 127.17(8) . . ?
C4 N1 C1 105.89(12) . . ?
C4 N1 Mg1 126.83(9) . . ?
C1 N1 Mg1 119.89(9) . . ?
C17 N2 C5 117.99(9) . . ?
C17 N2 Mg1 118.50(8) . . ?
C5 N2 Mg1 123.51(7) . . ?
C20 N3 C22 119.30(10) . . ?
C20 N3 Mg1 119.52(8) . . ?
C22 N3 Mg1 121.12(7) . . ?
C2 C1 N1 110.77(14) . . ?
C2 C1 H1 124.6 . . ?
N1 C1 H1 124.6 . . ?
C1 C2 C3 106.33(13) . . ?
C1 C2 H2 126.8 . . ?
C3 C2 H2 126.8 . . ?
C4 C3 C2 106.92(13) . . ?
C4 C3 H3 126.5 . . ?
C2 C3 H3 126.5 . . ?
N1 C4 C3 110.09(14) . . ?
N1 C4 H4 125.0 . . ?
C3 C4 H4 125.0 . . ?
C13 C5 C6 120.12(11) . . ?
C13 C5 N2 121.02(10) . . ?
C6 C5 N2 118.80(10) . . ?
C10 C6 C5 118.82(11) . . ?
C10 C6 C7 119.21(11) . . ?
C5 C6 C7 121.92(11) . . ?
C6 C7 C9 112.38(11) . . ?
C6 C7 C8 109.70(12) . . ?
C9 C7 C8 111.02(14) . . ?
C6 C7 H7 107.9 . . ?
C9 C7 H7 107.9 . . ?
C8 C7 H7 107.9 . . ?
C7 C8 H8A 109.5 . . ?
C7 C8 H8B 109.5 . . ?
H8A C8 H8B 109.5 . . ?
C7 C8 H8C 109.5 . . ?
H8A C8 H8C 109.5 . . ?
H8B C8 H8C 109.5 . . ?
C7 C9 H9A 109.5 . . ?
C7 C9 H9B 109.5 . . ?
H9A C9 H9B 109.5 . . ?
C7 C9 H9C 109.5 . . ?
H9A C9 H9C 109.5 . . ?
H9B C9 H9C 109.5 . . ?
C11 C10 C6 121.35(11) . . ?
C11 C10 H10 119.3 . . ?
C6 C10 H10 119.3 . . ?
C10 C11 C12 119.64(11) . . ?
C10 C11 H11 120.2 . . ?
C12 C11 H11 120.2 . . ?
C11 C12 C13 121.22(12) . . ?
C11 C12 H12 119.4 . . ?
C13 C12 H12 119.4 . . ?
C12 C13 C5 118.83(11) . . ?
C12 C13 C14 118.75(11) . . ?
C5 C13 C14 122.41(11) . . ?
C13 C14 C16 109.99(11) . . ?
C13 C14 C15 112.15(11) . . ?
C16 C14 C15 110.23(11) . . ?
C13 C14 H14 108.1 . . ?
C16 C14 H14 108.1 . . ?
C15 C14 H14 108.1 . . ?
C14 C15 H15A 109.5 . . ?
C14 C15 H15B 109.5 . . ?
H15A C15 H15B 109.5 . . ?
C14 C15 H15C 109.5 . . ?
H15A C15 H15C 109.5 . . ?
H15B C15 H15C 109.5 . . ?
C14 C16 H16A 109.5 . . ?
C14 C16 H16B 109.5 . . ?
H16A C16 H16B 109.5 . . ?
C14 C16 H16C 109.5 . . ?
H16A C16 H16C 109.5 . . ?
H16B C16 H16C 109.5 . . ?
N2 C17 C19 124.58(11) . . ?
N2 C17 C18 119.60(11) . . ?
C19 C17 C18 115.81(10) . . ?
C17 C18 H18A 109.5 . . ?
C17 C18 H18B 109.5 . . ?
H18A C18 H18B 109.5 . . ?
C17 C18 H18C 109.5 . . ?
H18A C18 H18C 109.5 . . ?
H18B C18 H18C 109.5 . . ?
C17 C19 C20 129.73(11) . . ?
C17 C19 H19 115.0(9) . . ?
C20 C19 H19 114.4(9) . . ?
N3 C20 C19 123.66(11) . . ?
N3 C20 C21 120.45(11) . . ?
C19 C20 C21 115.84(10) . . ?
C20 C21 H21A 109.5 . . ?
C20 C21 H21B 109.5 . . ?
H21A C21 H21B 109.5 . . ?
C20 C21 H21C 109.5 . . ?
H21A C21 H21C 109.5 . . ?
H21B C21 H21C 109.5 . . ?
C30 C22 C23 120.56(11) . . ?
C30 C22 N3 121.09(11) . . ?
C23 C22 N3 118.23(10) . . ?
C27 C23 C22 118.37(12) . . ?
C27 C23 C24 120.70(11) . . ?
C22 C23 C24 120.92(11) . . ?
C23 C24 C26 112.98(11) . . ?
C23 C24 C25 112.01(10) . . ?
C26 C24 C25 109.48(11) . . ?
C23 C24 H24 107.4 . . ?
C26 C24 H24 107.4 . . ?
C25 C24 H24 107.4 . . ?
C24 C25 H25A 109.5 . . ?
C24 C25 H25B 109.5 . . ?
H25A C25 H25B 109.5 . . ?
C24 C25 H25C 109.5 . . ?
H25A C25 H25C 109.5 . . ?
H25B C25 H25C 109.5 . . ?
C24 C26 H26A 109.5 . . ?
C24 C26 H26B 109.5 . . ?
H26A C26 H26B 109.5 . . ?
C24 C26 H26C 109.5 . . ?
H26A C26 H26C 109.5 . . ?
H26B C26 H26C 109.5 . . ?
C28 C27 C23 121.28(13) . . ?
C28 C27 H27 119.4 . . ?
C23 C27 H27 119.4 . . ?
C29 C28 C27 119.97(12) . . ?
C29 C28 H28 120.0 . . ?
C27 C28 H28 120.0 . . ?
C28 C29 C30 121.24(13) . . ?
C28 C29 H29 119.4 . . ?
C30 C29 H29 119.4 . . ?
C29 C30 C22 118.52(12) . . ?
C29 C30 C31 119.10(12) . . ?
C22 C30 C31 122.35(11) . . ?
C30 C31 C33 110.55(11) . . ?
C30 C31 C32 112.19(12) . . ?
C33 C31 C32 110.25(12) . . ?
C30 C31 H31 107.9 . . ?
C33 C31 H31 107.9 . . ?
C32 C31 H31 107.9 . . ?
C31 C32 H32A 109.5 . . ?
C31 C32 H32B 109.5 . . ?
H32A C32 H32B 109.5 . . ?
C31 C32 H32C 109.5 . . ?
H32A C32 H32C 109.5 . . ?
H32B C32 H32C 109.5 . . ?
C31 C33 H33A 109.5 . . ?
C31 C33 H33B 109.5 . . ?
H33A C33 H33B 109.5 . . ?
C31 C33 H33C 109.5 . . ?
H33A C33 H33C 109.5 . . ?
H33B C33 H33C 109.5 . . ?
O1 C34 C35 106.24(11) . . ?
O1 C34 H34A 110.5 . . ?
C35 C34 H34A 110.5 . . ?
O1 C34 H34B 110.5 . . ?
C35 C34 H34B 110.5 . . ?
H34A C34 H34B 108.7 . . ?
C34 C35 C36 104.84(11) . . ?
C34 C35 H35A 110.8 . . ?
C36 C35 H35A 110.8 . . ?
C34 C35 H35B 110.8 . . ?
C36 C35 H35B 110.8 . . ?
H35A C35 H35B 108.9 . . ?
C37 C36 C35 102.17(12) . . ?
C37 C36 H36A 111.3 . . ?
C35 C36 H36A 111.3 . . ?
C37 C36 H36B 111.3 . . ?
C35 C36 H36B 111.3 . . ?
H36A C36 H36B 109.2 . . ?
O1 C37 C36 104.67(11) . . ?
O1 C37 H37A 110.8 . . ?
C36 C37 H37A 110.8 . . ?
O1 C37 H37B 110.8 . . ?
C36 C37 H37B 110.8 . . ?
H37A C37 H37B 108.9 . . ?

loop_
_geom_bond_atom_site_label_1
_geom_bond_atom_site_label_2
_geom_bond_distance
_geom_bond_site_symmetry_2
_geom_bond_publ_flag
Mg1 N1 2.0038(12) . ?
Mg1 O1 2.0225(9) . ?
Mg1 N2 2.0286(10) . ?
Mg1 N3 2.0358(11) . ?
O1 C37 1.4566(15) . ?
O1 C34 1.4614(15) . ?
N1 C4 1.3618(17) . ?
N1 C1 1.3708(17) . ?
N2 C17 1.3341(15) . ?
N2 C5 1.4418(15) . ?
N3 C20 1.3294(15) . ?
N3 C22 1.4383(15) . ?
C1 C2 1.367(2) . ?
C1 H1 0.9500 . ?
C2 C3 1.395(3) . ?
C2 H2 0.9500 . ?
C3 C4 1.379(2) . ?
C3 H3 0.9500 . ?
C4 H4 0.9500 . ?
C5 C13 1.4071(17) . ?
C5 C6 1.4090(17) . ?
C6 C10 1.3943(18) . ?
C6 C7 1.5215(17) . ?
C7 C9 1.522(2) . ?
C7 C8 1.529(2) . ?
C7 H7 1.0000 . ?
C8 H8A 0.9800 . ?
C8 H8B 0.9800 . ?
C8 H8C 0.9800 . ?
C9 H9A 0.9800 . ?
C9 H9B 0.9800 . ?
C9 H9C 0.9800 . ?
C10 C11 1.3798(19) . ?
C10 H10 0.9500 . ?
C11 C12 1.3810(18) . ?
C11 H11 0.9500 . ?
C12 C13 1.3972(17) . ?
C12 H12 0.9500 . ?
C13 C14 1.5170(17) . ?
C14 C16 1.5285(19) . ?
C14 C15 1.5352(18) . ?
C14 H14 1.0000 . ?
C15 H15A 0.9800 . ?
C15 H15B 0.9800 . ?
C15 H15C 0.9800 . ?
C16 H16A 0.9800 . ?
C16 H16B 0.9800 . ?
C16 H16C 0.9800 . ?
C17 C19 1.4087(17) . ?
C17 C18 1.5114(16) . ?
C18 H18A 0.9800 . ?
C18 H18B 0.9800 . ?
C18 H18C 0.9800 . ?
C19 C20 1.4092(17) . ?
C19 H19 0.956(17) . ?
C20 C21 1.5141(17) . ?
C21 H21A 0.9800 . ?
C21 H21B 0.9800 . ?
C21 H21C 0.9800 . ?
C22 C30 1.4079(17) . ?
C22 C23 1.4135(17) . ?
C23 C27 1.3929(18) . ?
C23 C24 1.5234(17) . ?
C24 C26 1.5327(17) . ?
C24 C25 1.5350(18) . ?
C24 H24 1.0000 . ?
C25 H25A 0.9800 . ?
C25 H25B 0.9800 . ?
C25 H25C 0.9800 . ?
C26 H26A 0.9800 . ?
C26 H26B 0.9800 . ?
C26 H26C 0.9800 . ?
C27 C28 1.383(2) . ?
C27 H27 0.9500 . ?
C28 C29 1.376(2) . ?
C28 H28 0.9500 . ?
C29 C30 1.3971(18) . ?
C29 H29 0.9500 . ?
C30 C31 1.5195(18) . ?
C31 C33 1.532(2) . ?
C31 C32 1.536(2) . ?
C31 H31 1.0000 . ?
C32 H32A 0.9800 . ?
C32 H32B 0.9800 . ?
C32 H32C 0.9800 . ?
C33 H33A 0.9800 . ?
C33 H33B 0.9800 . ?
C33 H33C 0.9800 . ?
C34 C35 1.5157(19) . ?
C34 H34A 0.9900 . ?
C34 H34B 0.9900 . ?
C35 C36 1.532(2) . ?
C35 H35A 0.9900 . ?
C35 H35B 0.9900 . ?
C36 C37 1.504(2) . ?
C36 H36A 0.9900 . ?
C36 H36B 0.9900 . ?
C37 H37A 0.9900 . ?
C37 H37B 0.9900 . ?

loop_
_geom_torsion_atom_site_label_1
_geom_torsion_atom_site_label_2
_geom_torsion_atom_site_label_3
_geom_torsion_atom_site_label_4
_geom_torsion
_geom_torsion_site_symmetry_1
_geom_torsion_site_symmetry_2
_geom_torsion_site_symmetry_3
_geom_torsion_site_symmetry_4
_geom_torsion_publ_flag
C4 N1 C1 C2 -0.12(15) . . . . ?
Mg1 N1 C1 C2 151.83(10) . . . . ?
N1 C1 C2 C3 0.09(17) . . . . ?
C1 C2 C3 C4 -0.02(18) . . . . ?
C1 N1 C4 C3 0.10(16) . . . . ?
Mg1 N1 C4 C3 -149.27(11) . . . . ?
C2 C3 C4 N1 -0.05(18) . . . . ?
C17 N2 C5 C13 -95.77(13) . . . . ?
Mg1 N2 C5 C13 83.92(12) . . . . ?
C17 N2 C5 C6 86.87(13) . . . . ?
Mg1 N2 C5 C6 -93.44(11) . . . . ?
C13 C5 C6 C10 1.75(17) . . . . ?
N2 C5 C6 C10 179.14(10) . . . . ?
C13 C5 C6 C7 -175.65(11) . . . . ?
N2 C5 C6 C7 1.74(17) . . . . ?
C10 C6 C7 C9 60.04(17) . . . . ?
C5 C6 C7 C9 -122.57(15) . . . . ?
C10 C6 C7 C8 -63.98(16) . . . . ?
C5 C6 C7 C8 113.41(14) . . . . ?
C5 C6 C10 C11 -0.94(18) . . . . ?
C7 C6 C10 C11 176.54(12) . . . . ?
C6 C10 C11 C12 -0.39(19) . . . . ?
C10 C11 C12 C13 0.93(19) . . . . ?
C11 C12 C13 C5 -0.10(18) . . . . ?
C11 C12 C13 C14 -178.82(11) . . . . ?
C6 C5 C13 C12 -1.25(17) . . . . ?
N2 C5 C13 C12 -178.57(10) . . . . ?
C6 C5 C13 C14 177.42(11) . . . . ?
N2 C5 C13 C14 0.10(17) . . . . ?
C12 C13 C14 C16 63.16(15) . . . . ?
C5 C13 C14 C16 -115.51(13) . . . . ?
C12 C13 C14 C15 -59.89(15) . . . . ?
C5 C13 C14 C15 121.44(13) . . . . ?
C5 N2 C17 C19 -166.65(11) . . . . ?
Mg1 N2 C17 C19 13.65(15) . . . . ?
C5 N2 C17 C18 12.06(16) . . . . ?
Mg1 N2 C17 C18 -167.65(9) . . . . ?
N2 C17 C19 C20 13.6(2) . . . . ?
C18 C17 C19 C20 -165.19(12) . . . . ?
C22 N3 C20 C19 172.31(11) . . . . ?
Mg1 N3 C20 C19 -10.65(15) . . . . ?
C22 N3 C20 C21 -5.34(16) . . . . ?
Mg1 N3 C20 C21 171.70(9) . . . . ?
C17 C19 C20 N3 -15.3(2) . . . . ?
C17 C19 C20 C21 162.43(12) . . . . ?
C20 N3 C22 C30 81.40(14) . . . . ?
Mg1 N3 C22 C30 -95.59(12) . . . . ?
C20 N3 C22 C23 -102.54(13) . . . . ?
Mg1 N3 C22 C23 80.46(12) . . . . ?
C30 C22 C23 C27 -2.38(18) . . . . ?
N3 C22 C23 C27 -178.46(11) . . . . ?
C30 C22 C23 C24 177.93(11) . . . . ?
N3 C22 C23 C24 1.86(16) . . . . ?
C27 C23 C24 C26 22.81(16) . . . . ?
C22 C23 C24 C26 -157.51(11) . . . . ?
C27 C23 C24 C25 -101.38(14) . . . . ?
C22 C23 C24 C25 78.29(14) . . . . ?
C22 C23 C27 C28 0.94(19) . . . . ?
C24 C23 C27 C28 -179.37(12) . . . . ?
C23 C27 C28 C29 0.9(2) . . . . ?
C27 C28 C29 C30 -1.4(2) . . . . ?
C28 C29 C30 C22 0.0(2) . . . . ?
C28 C29 C30 C31 178.30(13) . . . . ?
C23 C22 C30 C29 1.92(18) . . . . ?
N3 C22 C30 C29 177.88(11) . . . . ?
C23 C22 C30 C31 -176.32(11) . . . . ?
N3 C22 C30 C31 -0.35(18) . . . . ?
C29 C30 C31 C33 -71.88(16) . . . . ?
C22 C30 C31 C33 106.35(14) . . . . ?
C29 C30 C31 C32 51.63(17) . . . . ?
C22 C30 C31 C32 -130.15(13) . . . . ?
C37 O1 C34 C35 9.53(16) . . . . ?
Mg1 O1 C34 C35 -163.66(10) . . . . ?
O1 C34 C35 C36 13.78(18) . . . . ?
C34 C35 C36 C37 -30.81(17) . . . . ?
C34 O1 C37 C36 -29.55(14) . . . . ?
Mg1 O1 C37 C36 143.91(9) . . . . ?
C35 C36 C37 O1 36.82(14) . . . . ?
